data_7223165
loop_
_publ_author_name
'Liu, Qing-Xiang'
'Liu, Rui'
'Ding, Yue'
'Zhao, Xiao-Jun'
'Zhao, Zhi-Xiang'
'Zhang, Wei'

_publ_section_title
;
 Preparation and structure of NHC Hg(ii) and Ag(i) macrometallocycles
;
_journal_issue 48
_journal_name_full CrystEngComm
_journal_page_first 9380
_journal_paper_doi 10.1039/C5CE01352F
_journal_volume 17
_journal_year 2015
_chemical_formula_sum 'C28 H28 Ag F6 N4 O4 P'
_chemical_formula_weight 737.38
_chemical_name_systematic
; 
 ? 
;
_space_group_IT_number 14
_symmetry_cell_setting monoclinic
_symmetry_space_group_name_Hall '-P 2ybc'
_symmetry_space_group_name_H-M 'P 1 21/c 1'
_atom_sites_solution_hydrogens geom
_atom_sites_solution_primary direct
_atom_sites_solution_secondary difmap
_audit_creation_method SHELXL-97
_audit_update_record
;
2014-07-04 deposited with the CCDC.
2015-11-06 downloaded from the CCDC.
;
_cell_angle_alpha 90.00
_cell_angle_beta 117.7760(10)
_cell_angle_gamma 90.00
_cell_formula_units_Z 4
_cell_length_a 14.9034(12)
_cell_length_b 14.5799(12)
_cell_length_c 15.1148(12)
_cell_measurement_reflns_used 9156
_cell_measurement_temperature 173(2)
_cell_measurement_theta_max 28.34
_cell_measurement_theta_min 2.79
_cell_volume 2905.9(4)
_computing_cell_refinement 'Bruker SMART'
_computing_data_collection 'Bruker SMART'
_computing_data_reduction 'Bruker SAINT'
_computing_molecular_graphics 'Bruker SHELXTL'
_computing_publication_material 'Bruker SHELXTL'
_computing_structure_refinement 'SHELXL-97 (Sheldrick, 1997)'
_computing_structure_solution 'SHELXS-97 (Sheldrick, 1990)'
_diffrn_ambient_temperature 173(2)
_diffrn_measured_fraction_theta_full 0.999
_diffrn_measured_fraction_theta_max 0.999
_diffrn_measurement_device_type 'CCD area detector'
_diffrn_measurement_method 'phi and omega scans'
_diffrn_radiation_monochromator graphite
_diffrn_radiation_source 'fine-focus sealed tube'
_diffrn_radiation_type MoK\a
_diffrn_radiation_wavelength 0.71073
_diffrn_reflns_av_R_equivalents 0.0323
_diffrn_reflns_av_sigmaI/netI 0.0310
_diffrn_reflns_limit_h_max 17
_diffrn_reflns_limit_h_min -15
_diffrn_reflns_limit_k_max 17
_diffrn_reflns_limit_k_min -16
_diffrn_reflns_limit_l_max 13
_diffrn_reflns_limit_l_min -17
_diffrn_reflns_number 14685
_diffrn_reflns_theta_full 25.01
_diffrn_reflns_theta_max 25.01
_diffrn_reflns_theta_min 1.54
_exptl_absorpt_coefficient_mu 0.830
_exptl_absorpt_correction_T_max 0.8787
_exptl_absorpt_correction_T_min 0.8650
_exptl_absorpt_correction_type multi-scan
_exptl_absorpt_process_details SADABS
_exptl_crystal_colour YELLOW
_exptl_crystal_density_diffrn 1.685
_exptl_crystal_density_meas ?
_exptl_crystal_density_method 'not measured'
_exptl_crystal_description BLOCK
_exptl_crystal_F_000 1488
_exptl_crystal_size_max 0.18
_exptl_crystal_size_mid 0.17
_exptl_crystal_size_min 0.16
_refine_diff_density_max 0.844
_refine_diff_density_min -1.345
_refine_diff_density_rms 0.076
_refine_ls_extinction_method none
_refine_ls_goodness_of_fit_ref 1.056
_refine_ls_hydrogen_treatment constr
_refine_ls_matrix_type full
_refine_ls_number_parameters 419
_refine_ls_number_reflns 5112
_refine_ls_number_restraints 6
_refine_ls_restrained_S_all 1.084
_refine_ls_R_factor_all 0.0356
_refine_ls_R_factor_gt 0.0325
_refine_ls_shift/su_max 0.002
_refine_ls_shift/su_mean 0.000
_refine_ls_structure_factor_coef Fsqd
_refine_ls_weighting_details 'calc w=1/[\s^2^(Fo^2^)+(0.0542P)^2^+1.4719P] where P=(Fo^2^+2Fc^2^)/3'
_refine_ls_weighting_scheme calc
_refine_ls_wR_factor_gt 0.0866
_refine_ls_wR_factor_ref 0.0894
_reflns_number_gt 4694
_reflns_number_total 5112
_reflns_threshold_expression >2sigma(I)
_cod_data_source_file c5ce01352f2.cif
_cod_data_source_block n130325b
_cod_depositor_comments
;
The following automatic conversions were performed:

'_symmetry_cell_setting' value 'Monoclinic' changed to 'monoclinic'
according to
/usr/data/users/saulius/crontab/automatic-downloads/rss-feeds/RSC/lib/dictionaries/cif_core.dic
dictionary named 'cif_core.dic' version 2.4.2 from 2011-04-26.

'_exptl_absorpt_correction_type' value 'MULTI-SCAN' changed to
'multi-scan' according to
/usr/data/users/saulius/crontab/automatic-downloads/rss-feeds/RSC/lib/dictionaries/cif_core.dic
dictionary named 'cif_core.dic' version 2.4.2 from 2011-04-26.

'_exptl_crystal_density_meas' value 'NONE' was changed to '?' - the
value is perceived as not measured.

Automatic conversion script
Id: cif_fix_values 3271 2015-04-21 07:52:19Z andrius 

 Adding full bibliography for 7223161--7223167.cif.
;
_cod_original_sg_symbol_H-M P2(1)/c
_cod_database_code 7223165

loop_
_symmetry_equiv_pos_as_xyz
'x, y, z'
'-x, y+1/2, -z+1/2'
'-x, -y, -z'
'x, -y-1/2, z-1/2'

loop_
_atom_site_label
_atom_site_type_symbol
_atom_site_fract_x
_atom_site_fract_y
_atom_site_fract_z
_atom_site_U_iso_or_equiv
_atom_site_adp_type
_atom_site_occupancy
_atom_site_symmetry_multiplicity
_atom_site_calc_flag
_atom_site_refinement_flags
_atom_site_disorder_assembly
_atom_site_disorder_group
Ag1 Ag 0.245760(15) 0.847425(13) 0.262950(17) 0.03158(10) Uani 1 1 d . . .
P1 P 0.66853(5) 0.79249(5) 0.08988(5) 0.02634(16) Uani 1 1 d . . .
F1 F 0.65958(12) 0.82249(12) 0.18757(13) 0.0396(4) Uani 1 1 d . . .
F2 F 0.74040(12) 0.87866(11) 0.10316(13) 0.0392(4) Uani 1 1 d . . .
F3 F 0.67798(13) 0.76282(14) -0.00781(13) 0.0501(5) Uani 1 1 d . . .
F4 F 0.59677(13) 0.70641(11) 0.07578(14) 0.0440(4) Uani 1 1 d . . .
F5 F 0.57120(14) 0.85332(14) 0.02283(16) 0.0553(5) Uani 1 1 d . . .
F6 F 0.76583(12) 0.73237(11) 0.15740(13) 0.0396(4) Uani 1 1 d . . .
O1 O 0.37761(12) 0.69983(11) 0.17350(13) 0.0238(4) Uani 1 1 d . A .
O2 O 0.18575(13) 0.74846(12) 0.07304(13) 0.0270(4) Uani 1 1 d . A .
O3 O 0.10369(16) 0.46949(14) -0.17344(15) 0.0401(5) Uani 1 1 d . . .
O4 O 0.00402(13) 0.74310(12) 0.06010(13) 0.0265(4) Uani 1 1 d . A .
N1 N 0.31822(19) 0.98898(17) 0.1548(2) 0.0514(8) Uani 1 1 d D . .
N2 N 0.43105(15) 0.88830(14) 0.22997(15) 0.0238(4) Uani 1 1 d . . .
N3 N 0.05414(16) 0.76314(15) 0.26629(16) 0.0281(5) Uani 1 1 d . . .
N4 N 0.19030(18) 0.69816(16) 0.37201(16) 0.0310(5) Uani 1 1 d . . .
C1 C 0.2237(4) 1.1142(5) 0.1668(4) 0.0435(17) Uani 0.578(9) 1 d PD A 1
H1A H 0.2348 1.0899 0.2316 0.065 Uiso 0.578(9) 1 calc PR A 1
H1B H 0.1590 1.1472 0.1353 0.065 Uiso 0.578(9) 1 calc PR A 1
H1C H 0.2789 1.1562 0.1767 0.065 Uiso 0.578(9) 1 calc PR A 1
C2 C 0.2210(4) 1.0350(3) 0.0995(4) 0.0315(15) Uani 0.578(9) 1 d PD A 1
H2A H 0.1643 0.9927 0.0867 0.038 Uiso 0.578(9) 1 calc PR A 1
H2B H 0.2131 1.0583 0.0347 0.038 Uiso 0.578(9) 1 calc PR A 1
C1' C 0.1345(5) 1.0262(5) 0.0677(6) 0.047(2) Uani 0.422(9) 1 d PD A 2
H1'1 H 0.1406 1.0293 0.0059 0.071 Uiso 0.422(9) 1 calc PR A 2
H1'2 H 0.0798 1.0669 0.0622 0.071 Uiso 0.422(9) 1 calc PR A 2
H1'3 H 0.1192 0.9631 0.0785 0.071 Uiso 0.422(9) 1 calc PR A 2
C2' C 0.2338(5) 1.0562(5) 0.1554(7) 0.037(2) Uani 0.422(9) 1 d PD A 2
H2'1 H 0.2303 1.0506 0.2190 0.045 Uiso 0.422(9) 1 calc PR A 2
H2'2 H 0.2493 1.1207 0.1471 0.045 Uiso 0.422(9) 1 calc PR A 2
C3 C 0.3931(2) 1.0047(2) 0.1288(2) 0.0421(8) Uani 1 1 d . A .
H3 H 0.3944 1.0520 0.0862 0.050 Uiso 1 1 calc R . .
C4 C 0.4638(2) 0.94152(18) 0.1743(2) 0.0319(6) Uani 1 1 d . A .
H4 H 0.5249 0.9341 0.1697 0.038 Uiso 1 1 calc R . .
C5 C 0.3406(2) 0.91664(18) 0.2183(2) 0.0357(6) Uani 1 1 d . A .
C6 C 0.48618(19) 0.80953(17) 0.29086(19) 0.0262(5) Uani 1 1 d . A .
H6A H 0.4575 0.7935 0.3362 0.031 Uiso 1 1 calc R . .
H6B H 0.5580 0.8269 0.3327 0.031 Uiso 1 1 calc R . .
C7 C 0.48157(19) 0.72624(18) 0.2295(2) 0.0280(6) Uani 1 1 d . . .
H7A H 0.5101 0.7409 0.1836 0.034 Uiso 1 1 calc R A .
H7B H 0.5216 0.6755 0.2738 0.034 Uiso 1 1 calc R . .
C8 C 0.35520(19) 0.62854(16) 0.10831(18) 0.0220(5) Uani 1 1 d . . .
C9 C 0.25188(18) 0.61133(15) 0.04153(17) 0.0204(5) Uani 1 1 d . A .
C10 C 0.16822(19) 0.67192(16) 0.03579(17) 0.0207(5) Uani 1 1 d . . .
C11 C 0.06233(19) 0.63653(16) -0.02006(17) 0.0204(5) Uani 1 1 d . A .
C12 C -0.01907(19) 0.67537(17) -0.00966(18) 0.0224(5) Uani 1 1 d . . .
C13 C -0.1179(2) 0.64427(17) -0.06772(19) 0.0268(6) Uani 1 1 d . A .
H13 H -0.1720 0.6713 -0.0604 0.032 Uiso 1 1 calc R . .
C14 C -0.1376(2) 0.57376(18) -0.13643(18) 0.0276(6) Uani 1 1 d . . .
H14 H -0.2053 0.5533 -0.1761 0.033 Uiso 1 1 calc R A .
C15 C -0.0592(2) 0.53326(17) -0.14729(18) 0.0277(6) Uani 1 1 d . A .
H15 H -0.0728 0.4848 -0.1938 0.033 Uiso 1 1 calc R . .
C16 C 0.03945(19) 0.56432(16) -0.08947(18) 0.0229(5) Uani 1 1 d . . .
C17 C 0.1225(2) 0.51992(17) -0.10228(19) 0.0259(5) Uani 1 1 d . A .
C18 C 0.22913(19) 0.53767(16) -0.02638(18) 0.0227(5) Uani 1 1 d . . .
C19 C 0.3044(2) 0.48127(17) -0.02652(19) 0.0269(6) Uani 1 1 d . A .
H19 H 0.2871 0.4317 -0.0723 0.032 Uiso 1 1 calc R . .
C20 C 0.4042(2) 0.49830(17) 0.0406(2) 0.0280(6) Uani 1 1 d . . .
H20 H 0.4559 0.4596 0.0416 0.034 Uiso 1 1 calc R A .
C21 C 0.4301(2) 0.57123(17) 0.1068(2) 0.0258(5) Uani 1 1 d . A .
H21 H 0.4994 0.5826 0.1517 0.031 Uiso 1 1 calc R . .
C22 C -0.07193(19) 0.76631(19) 0.0895(2) 0.0292(6) Uani 1 1 d . . .
H22A H -0.1024 0.7101 0.1010 0.035 Uiso 1 1 calc R A .
H22B H -0.1264 0.8034 0.0370 0.035 Uiso 1 1 calc R . .
C23 C -0.0179(2) 0.8209(2) 0.1852(2) 0.0330(6) Uani 1 1 d . A .
H23A H 0.0186 0.8729 0.1744 0.040 Uiso 1 1 calc R . .
H23B H -0.0683 0.8462 0.2039 0.040 Uiso 1 1 calc R . .
C24 C 0.0249(2) 0.6922(2) 0.3078(2) 0.0359(7) Uani 1 1 d . . .
H24 H -0.0425 0.6755 0.2923 0.043 Uiso 1 1 calc R . .
C25 C 0.1099(3) 0.6519(2) 0.3738(2) 0.0409(8) Uani 1 1 d . . .
H25 H 0.1146 0.6008 0.4147 0.049 Uiso 1 1 calc R . .
C26 C 0.1556(2) 0.76722(17) 0.30461(19) 0.0267(5) Uani 1 1 d . . .
C27 C 0.2970(2) 0.6729(2) 0.4292(2) 0.0381(7) Uani 1 1 d . . .
H27A H 0.3098 0.6490 0.4954 0.046 Uiso 1 1 calc R . .
H27B H 0.3396 0.7282 0.4404 0.046 Uiso 1 1 calc R . .
C28 C 0.3267(2) 0.6008(2) 0.3753(2) 0.0426(7) Uani 1 1 d . . .
H28A H 0.2844 0.5462 0.3639 0.064 Uiso 1 1 calc R . .
H28B H 0.3982 0.5844 0.4163 0.064 Uiso 1 1 calc R . .
H28C H 0.3167 0.6253 0.3110 0.064 Uiso 1 1 calc R . .

loop_
_atom_site_aniso_label
_atom_site_aniso_U_11
_atom_site_aniso_U_22
_atom_site_aniso_U_33
_atom_site_aniso_U_23
_atom_site_aniso_U_13
_atom_site_aniso_U_12
Ag1 0.02578(14) 0.02543(14) 0.04996(16) 0.00339(8) 0.02305(11) 0.00021(7)
P1 0.0217(3) 0.0298(4) 0.0323(4) -0.0038(3) 0.0166(3) -0.0015(3)
F1 0.0368(9) 0.0474(9) 0.0467(10) -0.0159(8) 0.0296(8) -0.0062(8)
F2 0.0332(9) 0.0318(8) 0.0590(11) -0.0014(8) 0.0268(8) -0.0039(7)
F3 0.0430(10) 0.0803(13) 0.0377(9) -0.0207(9) 0.0278(8) -0.0190(9)
F4 0.0428(10) 0.0428(10) 0.0614(11) -0.0193(8) 0.0370(9) -0.0180(8)
F5 0.0266(9) 0.0726(14) 0.0648(13) 0.0230(10) 0.0198(9) 0.0122(8)
F6 0.0331(9) 0.0409(9) 0.0523(10) 0.0088(8) 0.0261(8) 0.0099(7)
O1 0.0205(9) 0.0254(9) 0.0288(9) -0.0050(7) 0.0143(8) -0.0015(7)
O2 0.0264(9) 0.0250(9) 0.0315(9) -0.0046(7) 0.0151(8) 0.0005(7)
O3 0.0413(12) 0.0421(12) 0.0384(11) -0.0192(9) 0.0198(10) -0.0043(9)
O4 0.0229(9) 0.0320(10) 0.0298(9) -0.0061(7) 0.0168(8) 0.0002(7)
N1 0.0296(13) 0.0349(14) 0.078(2) 0.0284(14) 0.0149(14) 0.0033(11)
N2 0.0239(11) 0.0229(11) 0.0252(10) -0.0021(8) 0.0120(9) -0.0047(9)
N3 0.0278(12) 0.0357(12) 0.0282(11) -0.0108(9) 0.0193(10) -0.0068(9)
N4 0.0341(13) 0.0368(13) 0.0231(11) -0.0050(9) 0.0141(10) -0.0093(10)
C1 0.050(3) 0.051(4) 0.039(3) 0.000(3) 0.029(3) 0.018(3)
C2 0.039(4) 0.033(3) 0.025(3) -0.001(2) 0.018(3) 0.007(2)
C1' 0.033(5) 0.046(5) 0.055(5) 0.007(4) 0.014(4) 0.009(3)
C2' 0.034(4) 0.033(5) 0.040(5) 0.009(4) 0.013(4) 0.013(3)
C3 0.0467(18) 0.0345(16) 0.0367(16) 0.0079(13) 0.0124(14) -0.0149(14)
C4 0.0423(16) 0.0291(14) 0.0320(14) -0.0039(11) 0.0237(13) -0.0097(12)
C5 0.0277(14) 0.0260(14) 0.0526(18) 0.0099(12) 0.0179(13) 0.0004(11)
C6 0.0222(13) 0.0283(13) 0.0271(13) 0.0008(10) 0.0106(11) -0.0004(10)
C7 0.0222(13) 0.0270(13) 0.0356(14) -0.0015(11) 0.0143(12) 0.0003(10)
C8 0.0305(13) 0.0193(11) 0.0242(12) 0.0035(10) 0.0194(11) 0.0001(10)
C9 0.0276(13) 0.0191(12) 0.0212(12) 0.0042(9) 0.0170(10) 0.0011(9)
C10 0.0263(13) 0.0224(12) 0.0173(11) 0.0023(9) 0.0134(10) 0.0009(10)
C11 0.0259(13) 0.0205(11) 0.0179(11) 0.0052(9) 0.0129(10) 0.0014(10)
C12 0.0250(13) 0.0243(12) 0.0197(12) 0.0045(10) 0.0117(11) 0.0019(10)
C13 0.0256(14) 0.0321(14) 0.0256(13) 0.0069(10) 0.0144(11) 0.0028(10)
C14 0.0246(13) 0.0328(14) 0.0220(12) 0.0056(10) 0.0080(11) -0.0030(11)
C15 0.0352(14) 0.0262(13) 0.0210(12) 0.0016(10) 0.0124(11) -0.0032(11)
C16 0.0285(13) 0.0231(12) 0.0195(11) 0.0026(9) 0.0131(11) -0.0016(10)
C17 0.0352(15) 0.0213(12) 0.0265(13) 0.0000(10) 0.0187(12) -0.0016(11)
C18 0.0309(13) 0.0214(12) 0.0232(12) 0.0018(9) 0.0189(11) -0.0017(10)
C19 0.0388(15) 0.0225(13) 0.0290(13) -0.0018(10) 0.0240(12) -0.0004(11)
C20 0.0371(15) 0.0236(13) 0.0370(14) 0.0051(11) 0.0289(13) 0.0069(11)
C21 0.0247(13) 0.0265(13) 0.0318(13) 0.0044(10) 0.0180(11) 0.0024(10)
C22 0.0218(13) 0.0343(14) 0.0354(14) -0.0022(11) 0.0166(12) 0.0056(11)
C23 0.0273(14) 0.0348(15) 0.0443(16) -0.0088(12) 0.0228(13) 0.0029(11)
C24 0.0374(16) 0.0486(17) 0.0302(15) -0.0143(13) 0.0227(14) -0.0189(14)
C25 0.053(2) 0.0467(19) 0.0272(15) -0.0054(12) 0.0222(15) -0.0227(14)
C26 0.0299(14) 0.0290(13) 0.0273(13) -0.0084(10) 0.0184(11) -0.0042(11)
C27 0.0410(17) 0.0409(16) 0.0263(14) 0.0027(12) 0.0106(13) -0.0066(13)
C28 0.0394(17) 0.0376(16) 0.0425(17) -0.0006(13) 0.0122(14) -0.0014(13)

loop_
_atom_type_symbol
_atom_type_description
_atom_type_scat_dispersion_real
_atom_type_scat_dispersion_imag
_atom_type_scat_source
C C 0.0033 0.0016 'International Tables Vol C Tables 4.2.6.8 and 6.1.1.4'
H H 0.0000 0.0000 'International Tables Vol C Tables 4.2.6.8 and 6.1.1.4'
N N 0.0061 0.0033 'International Tables Vol C Tables 4.2.6.8 and 6.1.1.4'
O O 0.0106 0.0060 'International Tables Vol C Tables 4.2.6.8 and 6.1.1.4'
P P 0.1023 0.0942 'International Tables Vol C Tables 4.2.6.8 and 6.1.1.4'
F F 0.0171 0.0103 'International Tables Vol C Tables 4.2.6.8 and 6.1.1.4'
Ag Ag -0.8971 1.1015 'International Tables Vol C Tables 4.2.6.8 and 6.1.1.4'

loop_
_geom_angle_atom_site_label_1
_geom_angle_atom_site_label_2
_geom_angle_atom_site_label_3
_geom_angle
C26 Ag1 C5 174.83(10)
F6 P1 F5 179.57(12)
F6 P1 F4 90.35(10)
F5 P1 F4 89.89(10)
F6 P1 F2 89.73(9)
F5 P1 F2 90.03(10)
F4 P1 F2 179.56(10)
F6 P1 F1 90.09(9)
F5 P1 F1 89.55(11)
F4 P1 F1 89.96(9)
F2 P1 F1 90.48(9)
F6 P1 F3 89.84(10)
F5 P1 F3 90.52(11)
F4 P1 F3 90.34(10)
F2 P1 F3 89.23(10)
F1 P1 F3 179.70(11)
C8 O1 C7 117.80(19)
C12 O4 C22 117.23(19)
C5 N1 C3 111.7(2)
C5 N1 C2 127.9(3)
C3 N1 C2 119.0(3)
C5 N1 C2' 114.0(4)
C3 N1 C2' 130.6(4)
C2 N1 C2' 31.3(3)
C5 N2 C4 111.3(2)
C5 N2 C6 124.1(2)
C4 N2 C6 124.5(2)
C26 N3 C24 111.5(2)
C26 N3 C23 125.1(2)
C24 N3 C23 123.2(2)
C26 N4 C25 110.3(2)
C26 N4 C27 124.2(2)
C25 N4 C27 125.4(2)
N1 C2 C1 104.8(4)
N1 C2 H2A 110.8
C1 C2 H2A 110.8
N1 C2 H2B 110.8
C1 C2 H2B 110.8
H2A C2 H2B 108.9
C2' C1' H1'1 109.5
C2' C1' H1'2 109.5
H1'1 C1' H1'2 109.5
C2' C1' H1'3 109.5
H1'1 C1' H1'3 109.5
H1'2 C1' H1'3 109.5
C1' C2' N1 105.5(6)
C1' C2' H2'1 110.6
N1 C2' H2'1 110.6
C1' C2' H2'2 110.6
N1 C2' H2'2 110.6
H2'1 C2' H2'2 108.8
C4 C3 N1 107.1(2)
C4 C3 H3 126.5
N1 C3 H3 126.5
C3 C4 N2 106.4(3)
C3 C4 H4 126.8
N2 C4 H4 126.8
N2 C5 N1 103.5(2)
N2 C5 Ag1 126.79(19)
N1 C5 Ag1 128.6(2)
N2 C6 C7 113.2(2)
N2 C6 H6A 108.9
C7 C6 H6A 108.9
N2 C6 H6B 108.9
C7 C6 H6B 108.9
H6A C6 H6B 107.8
O1 C7 C6 107.9(2)
O1 C7 H7A 110.1
C6 C7 H7A 110.1
O1 C7 H7B 110.1
C6 C7 H7B 110.1
H7A C7 H7B 108.4
O1 C8 C21 122.5(2)
O1 C8 C9 118.0(2)
C21 C8 C9 119.5(2)
C18 C9 C8 117.8(2)
C18 C9 C10 119.7(2)
C8 C9 C10 122.4(2)
O2 C10 C11 121.3(2)
O2 C10 C9 121.2(2)
C11 C10 C9 117.5(2)
C16 C11 C12 117.3(2)
C16 C11 C10 120.2(2)
C12 C11 C10 122.4(2)
O4 C12 C13 122.3(2)
O4 C12 C11 117.1(2)
C13 C12 C11 120.7(2)
C14 C13 C12 120.3(3)
C14 C13 H13 119.8
C12 C13 H13 119.8
C15 C14 C13 120.4(2)
C15 C14 H14 119.8
C13 C14 H14 119.8
C14 C15 C16 119.3(2)
C14 C15 H15 120.3
C16 C15 H15 120.3
C15 C16 C11 121.9(2)
C15 C16 C17 118.5(2)
C11 C16 C17 119.6(2)
O3 C17 C18 120.5(2)
O3 C17 C16 120.9(2)
C18 C17 C16 118.6(2)
C19 C18 C9 122.0(2)
C19 C18 C17 117.9(2)
C9 C18 C17 120.1(2)
C20 C19 C18 119.1(2)
C20 C19 H19 120.4
C18 C19 H19 120.4
C19 C20 C21 120.8(2)
C19 C20 H20 119.6
C21 C20 H20 119.6
C20 C21 C8 120.9(2)
C20 C21 H21 119.6
C8 C21 H21 119.6
O4 C22 C23 105.9(2)
O4 C22 H22A 110.5
C23 C22 H22A 110.5
O4 C22 H22B 110.5
C23 C22 H22B 110.5
H22A C22 H22B 108.7
N3 C23 C22 110.8(2)
N3 C23 H23A 109.5
C22 C23 H23A 109.5
N3 C23 H23B 109.5
C22 C23 H23B 109.5
H23A C23 H23B 108.1
C25 C24 N3 106.2(2)
C25 C24 H24 126.9
N3 C24 H24 126.9
C24 C25 N4 107.5(3)
C24 C25 H25 126.2
N4 C25 H25 126.2
N3 C26 N4 104.5(2)
N3 C26 Ag1 130.3(2)
N4 C26 Ag1 124.81(19)
N4 C27 C28 111.5(2)
N4 C27 H27A 109.3
C28 C27 H27A 109.3
N4 C27 H27B 109.3
C28 C27 H27B 109.3
H27A C27 H27B 108.0
C27 C28 H28A 109.5
C27 C28 H28B 109.5
H28A C28 H28B 109.5
C27 C28 H28C 109.5
H28A C28 H28C 109.5
H28B C28 H28C 109.5

loop_
_geom_bond_atom_site_label_1
_geom_bond_atom_site_label_2
_geom_bond_distance
Ag1 C26 2.087(3)
Ag1 C5 2.088(3)
P1 F6 1.5917(17)
P1 F5 1.5961(19)
P1 F4 1.5976(17)
P1 F2 1.6016(17)
P1 F1 1.6041(17)
P1 F3 1.6064(17)
O1 C8 1.362(3)
O1 C7 1.429(3)
O2 C10 1.222(3)
O3 C17 1.223(3)
O4 C12 1.366(3)
O4 C22 1.436(3)
N1 C5 1.358(4)
N1 C3 1.365(4)
N1 C2 1.456(5)
N1 C2' 1.598(7)
N2 C5 1.341(4)
N2 C4 1.390(3)
N2 C6 1.462(3)
N3 C26 1.345(3)
N3 C24 1.382(4)
N3 C23 1.462(4)
N4 C26 1.352(3)
N4 C25 1.386(4)
N4 C27 1.459(4)
C1 C2 1.527(6)
C1 H1A 0.9800
C1 H1B 0.9800
C1 H1C 0.9800
C2 H2A 0.9900
C2 H2B 0.9900
C1' C2' 1.520(8)
C1' H1'1 0.9800
C1' H1'2 0.9800
C1' H1'3 0.9800
C2' H2'1 0.9900
C2' H2'2 0.9900
C3 C4 1.325(4)
C3 H3 0.9500
C4 H4 0.9500
C6 C7 1.510(4)
C6 H6A 0.9900
C6 H6B 0.9900
C7 H7A 0.9900
C7 H7B 0.9900
C8 C21 1.403(4)
C8 C9 1.416(4)
C9 C18 1.413(3)
C9 C10 1.497(3)
C10 C11 1.493(3)
C11 C16 1.411(3)
C11 C12 1.412(3)
C12 C13 1.392(4)
C13 C14 1.392(4)
C13 H13 0.9500
C14 C15 1.385(4)
C14 H14 0.9500
C15 C16 1.391(4)
C15 H15 0.9500
C16 C17 1.487(4)
C17 C18 1.487(4)
C18 C19 1.392(4)
C19 C20 1.378(4)
C19 H19 0.9500
C20 C21 1.386(4)
C20 H20 0.9500
C21 H21 0.9500
C22 C23 1.512(4)
C22 H22A 0.9900
C22 H22B 0.9900
C23 H23A 0.9900
C23 H23B 0.9900
C24 C25 1.329(5)
C24 H24 0.9500
C25 H25 0.9500
C27 C28 1.517(4)
C27 H27A 0.9900
C27 H27B 0.9900
C28 H28A 0.9800
C28 H28B 0.9800
C28 H28C 0.9800

loop_
_geom_torsion_atom_site_label_1
_geom_torsion_atom_site_label_2
_geom_torsion_atom_site_label_3
_geom_torsion_atom_site_label_4
_geom_torsion
C5 N1 C2 C1 92.8(5)
C3 N1 C2 C1 -101.7(5)
C2' N1 C2 C1 19.6(6)
C5 N1 C2' C1' -96.6(6)
C3 N1 C2' C1' 107.3(6)
C2 N1 C2' C1' 27.6(6)
C5 N1 C3 C4 0.9(4)
C2 N1 C3 C4 -166.8(3)
C2' N1 C3 C4 157.4(5)
N1 C3 C4 N2 -1.2(3)
C5 N2 C4 C3 1.1(3)
C6 N2 C4 C3 179.1(2)
C4 N2 C5 N1 -0.5(3)
C6 N2 C5 N1 -178.5(2)
C4 N2 C5 Ag1 167.9(2)
C6 N2 C5 Ag1 -10.1(4)
C3 N1 C5 N2 -0.3(4)
C2 N1 C5 N2 166.1(4)
C2' N1 C5 N2 -160.9(4)
C3 N1 C5 Ag1 -168.4(2)
C2 N1 C5 Ag1 -1.9(6)
C2' N1 C5 Ag1 31.0(5)
C26 Ag1 C5 N2 -34.1(14)
C26 Ag1 C5 N1 131.4(11)
C5 N2 C6 C7 104.5(3)
C4 N2 C6 C7 -73.3(3)
C8 O1 C7 C6 176.5(2)
N2 C6 C7 O1 -61.5(3)
C7 O1 C8 C21 11.2(3)
C7 O1 C8 C9 -170.2(2)
O1 C8 C9 C18 179.6(2)
C21 C8 C9 C18 -1.8(3)
O1 C8 C9 C10 4.1(3)
C21 C8 C9 C10 -177.3(2)
C18 C9 C10 O2 -160.2(2)
C8 C9 C10 O2 15.1(3)
C18 C9 C10 C11 17.8(3)
C8 C9 C10 C11 -166.8(2)
O2 C10 C11 C16 158.7(2)
C9 C10 C11 C16 -19.3(3)
O2 C10 C11 C12 -18.5(3)
C9 C10 C11 C12 163.5(2)
C22 O4 C12 C13 14.8(3)
C22 O4 C12 C11 -164.4(2)
C16 C11 C12 O4 177.8(2)
C10 C11 C12 O4 -4.9(3)
C16 C11 C12 C13 -1.4(3)
C10 C11 C12 C13 175.9(2)
O4 C12 C13 C14 -178.6(2)
C11 C12 C13 C14 0.5(4)
C12 C13 C14 C15 0.5(4)
C13 C14 C15 C16 -0.6(4)
C14 C15 C16 C11 -0.3(4)
C14 C15 C16 C17 180.0(2)
C12 C11 C16 C15 1.3(3)
C10 C11 C16 C15 -176.0(2)
C12 C11 C16 C17 -179.0(2)
C10 C11 C16 C17 3.6(3)
C15 C16 C17 O3 13.1(4)
C11 C16 C17 O3 -166.6(2)
C15 C16 C17 C18 -166.6(2)
C11 C16 C17 C18 13.7(3)
C8 C9 C18 C19 2.1(3)
C10 C9 C18 C19 177.7(2)
C8 C9 C18 C17 -176.3(2)
C10 C9 C18 C17 -0.7(3)
O3 C17 C18 C19 -13.4(4)
C16 C17 C18 C19 166.2(2)
O3 C17 C18 C9 165.1(2)
C16 C17 C18 C9 -15.2(3)
C9 C18 C19 C20 -0.8(4)
C17 C18 C19 C20 177.7(2)
C18 C19 C20 C21 -0.9(4)
C19 C20 C21 C8 1.2(4)
O1 C8 C21 C20 178.8(2)
C9 C8 C21 C20 0.2(4)
C12 O4 C22 C23 164.2(2)
C26 N3 C23 C22 106.8(3)
C24 N3 C23 C22 -67.9(3)
O4 C22 C23 N3 -67.1(3)
C26 N3 C24 C25 0.5(3)
C23 N3 C24 C25 175.9(2)
N3 C24 C25 N4 -0.2(3)
C26 N4 C25 C24 -0.2(3)
C27 N4 C25 C24 -176.4(3)
C24 N3 C26 N4 -0.6(3)
C23 N3 C26 N4 -175.9(2)
C24 N3 C26 Ag1 172.26(18)
C23 N3 C26 Ag1 -3.0(4)
C25 N4 C26 N3 0.5(3)
C27 N4 C26 N3 176.7(2)
C25 N4 C26 Ag1 -172.88(19)
C27 N4 C26 Ag1 3.3(3)
C5 Ag1 C26 N3 -117.6(12)
C5 Ag1 C26 N4 54.0(13)
C26 N4 C27 C28 -90.8(3)
C25 N4 C27 C28 84.9(3)
